data_4515108
loop_
_publ_author_name
'Liu, Guo-Cheng'
'Lu, Xue'
'Li, Xiao-Wu'
'Wang, Xiu-Li'
'Xu, Na'
'Li, Yan'
'Lin, Hong-Yan'
'Chen, Yong-Qiang'

_publ_section_title
;
 Metal/Carboxylate-Induced Versatile Structures of Nine 0D \\rightarrow 3D
 Complexes with Different Fluorescent and Electrochemical Behaviors
;
_journal_issue 17
_journal_name_full 'ACS Omega'
_journal_page_first 17366
_journal_paper_doi 10.1021/acsomega.9b02124
_journal_volume 4
_journal_year 2019
_chemical_formula_moiety 'C24 H17 N5 Cu O6 S, 1.25(H2 O)'
_chemical_formula_sum 'C24 H19.5 Cu N5 O7.25 S'
_chemical_formula_weight 589.54
_space_group_crystal_system triclinic
_space_group_IT_number 2
_space_group_name_Hall '-P 1'
_space_group_name_H-M_alt 'P -1'
_symmetry_space_group_name_Hall '-P 1'
_symmetry_space_group_name_H-M 'P -1'
_atom_sites_solution_hydrogens mixed
_audit_creation_method SHELXL-2014/7
_cell_angle_alpha 91.391(2)
_cell_angle_beta 109.448(2)
_cell_angle_gamma 106.198(2)
_cell_formula_units_Z 2
_cell_length_a 9.7850(9)
_cell_length_b 9.9253(9)
_cell_length_c 13.5265(12)
_cell_measurement_reflns_used 2196
_cell_measurement_temperature 293(2)
_cell_measurement_theta_max 27.411
_cell_measurement_theta_min 2.307
_cell_volume 1179.56(19)
_computing_cell_refinement 'SAINT (Bruker, 2007)'
_computing_data_collection 'APEX2 (Bruker, 2007)'
_computing_data_reduction 'SAINT (Bruker, 2007)'
_computing_molecular_graphics SHELXTL
_computing_publication_material SHELXTL
_computing_structure_refinement 'SHELXL-2014/7 (Sheldrick, 2014)'
_computing_structure_solution 'SHELXTL (Sheldrick, 2008)'
_diffrn_ambient_temperature 293(2)
_diffrn_measured_fraction_theta_full 1.000
_diffrn_measured_fraction_theta_max 1.000
_diffrn_measurement_device_type 'Bruker APEXII CCD'
_diffrn_measurement_method '\f and \w scans'
_diffrn_radiation_type MoK\a
_diffrn_radiation_wavelength 0.71073
_diffrn_reflns_av_R_equivalents 0.0203
_diffrn_reflns_av_unetI/netI 0.0438
_diffrn_reflns_Laue_measured_fraction_full 1.000
_diffrn_reflns_Laue_measured_fraction_max 1.000
_diffrn_reflns_limit_h_max 12
_diffrn_reflns_limit_h_min -7
_diffrn_reflns_limit_k_max 11
_diffrn_reflns_limit_k_min -12
_diffrn_reflns_limit_l_max 16
_diffrn_reflns_limit_l_min -16
_diffrn_reflns_number 7372
_diffrn_reflns_point_group_measured_fraction_full 1.000
_diffrn_reflns_point_group_measured_fraction_max 1.000
_diffrn_reflns_theta_full 25.242
_diffrn_reflns_theta_max 26.022
_diffrn_reflns_theta_min 1.610
_exptl_absorpt_coefficient_mu 1.074
_exptl_absorpt_correction_T_max 0.864
_exptl_absorpt_correction_T_min 0.789
_exptl_absorpt_correction_type multi-scan
_exptl_absorpt_process_details '(SADABS; Sheldrick, 1996)'
_exptl_crystal_colour green
_exptl_crystal_density_diffrn 1.660
_exptl_crystal_density_method 'not measured'
_exptl_crystal_description block
_exptl_crystal_F_000 603
_exptl_crystal_size_max 0.210
_exptl_crystal_size_mid 0.170
_exptl_crystal_size_min 0.140
_refine_diff_density_max 0.904
_refine_diff_density_min -0.520
_refine_diff_density_rms 0.074
_refine_ls_extinction_method none
_refine_ls_goodness_of_fit_ref 1.028
_refine_ls_hydrogen_treatment constr
_refine_ls_matrix_type full
_refine_ls_number_parameters 349
_refine_ls_number_reflns 4643
_refine_ls_number_restraints 0
_refine_ls_restrained_S_all 1.028
_refine_ls_R_factor_all 0.0636
_refine_ls_R_factor_gt 0.0436
_refine_ls_shift/su_max 0.000
_refine_ls_shift/su_mean 0.000
_refine_ls_structure_factor_coef Fsqd
_refine_ls_weighting_details 'w=1/[\s^2^(Fo^2^)+(0.0555P)^2^+0.8710P] where P=(Fo^2^+2Fc^2^)/3'
_refine_ls_weighting_scheme calc
_refine_ls_wR_factor_gt 0.1035
_refine_ls_wR_factor_ref 0.1126
_reflns_Friedel_coverage 0.000
_reflns_number_gt 3570
_reflns_number_total 4643
_reflns_threshold_expression 'I > 2\s(I)'
_cod_data_source_file ao9b02124_si_001.cif
_cod_data_source_block 8
_cod_original_formula_sum 'C24 H19.50 Cu N5 O7.25 S'
_cod_database_code 4515108
_shelx_shelxl_version_number 2014/7
_shelx_space_group_comment
;
The symmetry employed for this shelxl refinement is uniquely defined
by the following loop, which should always be used as a source of
symmetry information in preference to the above space-group names.
They are only intended as comments.
;
_shelx_estimated_absorpt_t_min 0.806
_shelx_estimated_absorpt_t_max 0.864

loop_
_space_group_symop_operation_xyz
'x, y, z'
'-x, -y, -z'

loop_
_atom_site_label
_atom_site_type_symbol
_atom_site_fract_x
_atom_site_fract_y
_atom_site_fract_z
_atom_site_U_iso_or_equiv
_atom_site_adp_type
_atom_site_occupancy
_atom_site_site_symmetry_order
_atom_site_calc_flag
_atom_site_refinement_flags_posn
_atom_site_refinement_flags_adp
_atom_site_refinement_flags_occupancy
Cu1 Cu 0.31280(5) 0.35024(4) -0.16196(3) 0.02829(14) Uani 1 1 d . . .
S1 S 0.24289(11) -0.15899(10) 0.38685(7) 0.0395(2) Uani 1 1 d . . .
O1 O 0.1572(4) 0.0858(4) 0.2803(3) 0.0847(12) Uani 1 1 d . . .
O2 O 0.2819(3) -0.3614(3) 0.5338(2) 0.0537(8) Uani 1 1 d . . .
O3 O 0.3398(3) 0.1600(2) -0.17461(18) 0.0294(5) Uani 1 1 d . . .
O4 O 0.1533(3) 0.1743(2) -0.3155(2) 0.0471(7) Uani 1 1 d . . .
O5 O 0.3446(4) -0.3289(3) -0.0757(2) 0.0732(10) Uani 1 1 d . . .
O6 O 0.2123(3) -0.5083(2) -0.20349(19) 0.0344(5) Uani 1 1 d . . .
N1 N 0.2056(3) 0.2809(3) -0.0603(2) 0.0337(7) Uani 1 1 d . . .
N2 N 0.2611(3) 0.0677(3) 0.1570(2) 0.0348(7) Uani 1 1 d . . .
H2 H 0.3246 0.0337 0.1420 0.042 Uiso 1 1 calc R U .
N3 N 0.5333(3) -0.3317(3) 0.5749(2) 0.0371(7) Uani 1 1 d . . .
H3 H 0.6103 -0.2917 0.5573 0.044 Uiso 1 1 calc R U .
N4 N 0.4769(3) -0.5599(3) 0.7790(2) 0.0321(6) Uani 1 1 d . . .
N5 N -0.1277(4) -0.3224(4) -0.4959(3) 0.0625(11) Uani 1 1 d . . .
H5A H -0.1685 -0.4127 -0.5089 0.075 Uiso 1 1 calc R U .
H5B H -0.1655 -0.2688 -0.5389 0.075 Uiso 1 1 calc R U .
C1 C 0.0768(4) 0.3071(4) -0.0650(3) 0.0429(9) Uani 1 1 d . . .
H1 H 0.0370 0.3612 -0.1156 0.052 Uiso 1 1 calc R U .
C2 C 0.0016(5) 0.2573(5) 0.0018(3) 0.0521(11) Uani 1 1 d . . .
H2A H -0.0880 0.2772 -0.0042 0.062 Uiso 1 1 calc R U .
C3 C 0.0581(4) 0.1777(4) 0.0780(3) 0.0432(9) Uani 1 1 d . . .
H3A H 0.0078 0.1431 0.1238 0.052 Uiso 1 1 calc R U .
C4 C 0.1920(4) 0.1505(3) 0.0845(3) 0.0306(7) Uani 1 1 d . . .
C5 C 0.2616(4) 0.2039(3) 0.0141(3) 0.0322(8) Uani 1 1 d . . .
H5 H 0.3514 0.1856 0.0184 0.039 Uiso 1 1 calc R U .
C6 C 0.2369(5) 0.0373(4) 0.2473(3) 0.0405(9) Uani 1 1 d . . .
C7 C 0.3246(4) -0.0507(4) 0.3112(3) 0.0326(8) Uani 1 1 d . . .
C8 C 0.4696(4) -0.0503(4) 0.3295(3) 0.0376(8) Uani 1 1 d . . .
H8 H 0.5309 0.0025 0.2956 0.045 Uiso 1 1 calc R U .
C9 C 0.5175(4) -0.1380(4) 0.4050(3) 0.0382(8) Uani 1 1 d . . .
H9 H 0.6139 -0.1495 0.4269 0.046 Uiso 1 1 calc R U .
C10 C 0.4065(4) -0.2042(3) 0.4424(3) 0.0318(8) Uani 1 1 d . . .
C11 C 0.4008(4) -0.3056(3) 0.5209(3) 0.0334(8) Uani 1 1 d . . .
C12 C 0.5581(4) -0.4177(3) 0.6570(3) 0.0307(7) Uani 1 1 d . . .
C13 C 0.6988(4) -0.4399(4) 0.6967(3) 0.0407(9) Uani 1 1 d . . .
H13 H 0.7743 -0.3997 0.6695 0.049 Uiso 1 1 calc R U .
C14 C 0.7253(5) -0.5224(4) 0.7771(3) 0.0468(10) Uani 1 1 d . . .
H14 H 0.8192 -0.5384 0.8047 0.056 Uiso 1 1 calc R U .
C15 C 0.6127(4) -0.5810(4) 0.8162(3) 0.0410(9) Uani 1 1 d . . .
H15 H 0.6315 -0.6370 0.8703 0.049 Uiso 1 1 calc R U .
C16 C 0.4492(4) -0.4794(3) 0.7003(3) 0.0307(7) Uani 1 1 d . . .
H16 H 0.3544 -0.4649 0.6743 0.037 Uiso 1 1 calc R U .
C17 C 0.2246(4) 0.1023(3) -0.2593(3) 0.0278(7) Uani 1 1 d . . .
C18 C 0.1747(4) -0.0560(3) -0.2861(3) 0.0255(7) Uani 1 1 d . . .
C19 C 0.2374(4) -0.1396(3) -0.2146(3) 0.0274(7) Uani 1 1 d . . .
H19 H 0.3157 -0.0982 -0.1510 0.033 Uiso 1 1 calc R U .
C20 C 0.1813(4) -0.2866(3) -0.2397(3) 0.0273(7) Uani 1 1 d . . .
C21 C 0.0636(4) -0.3464(3) -0.3342(3) 0.0308(7) Uani 1 1 d . . .
H21 H 0.0268 -0.4443 -0.3504 0.037 Uiso 1 1 calc R U .
C22 C -0.0007(4) -0.2631(4) -0.4056(3) 0.0343(8) Uani 1 1 d . . .
C23 C 0.0575(4) -0.1166(3) -0.3797(3) 0.0318(8) Uani 1 1 d . . .
H23 H 0.0164 -0.0590 -0.4264 0.038 Uiso 1 1 calc R U .
C24 C 0.2530(4) -0.3793(3) -0.1655(3) 0.0327(8) Uani 1 1 d . . .
O1W O 0.6036(3) 0.0959(3) -0.0678(2) 0.0479(7) Uani 1 1 d . . .
H1A H 0.5091 0.0954 -0.1111 0.057 Uiso 1 1 d R U .
H1B H 0.6376 0.1634 -0.0092 0.057 Uiso 1 1 d R U .
O2W O 0.5000 0.5000 0.0000 0.103(4) Uani 0.5 2 d S . P
H2B H 0.4426 0.5559 -0.0268 0.124 Uiso 0.25 1 d R U P
H2C H 0.5715 0.5418 0.0626 0.124 Uiso 0.25 1 d R U P

loop_
_atom_site_aniso_label
_atom_site_aniso_U_11
_atom_site_aniso_U_22
_atom_site_aniso_U_33
_atom_site_aniso_U_23
_atom_site_aniso_U_13
_atom_site_aniso_U_12
Cu1 0.0410(3) 0.0176(2) 0.0327(2) 0.01270(15) 0.01648(19) 0.01362(17)
S1 0.0427(5) 0.0461(5) 0.0419(5) 0.0257(4) 0.0247(4) 0.0187(4)
O1 0.117(3) 0.127(3) 0.089(2) 0.075(2) 0.083(2) 0.097(3)
O2 0.0476(16) 0.0609(18) 0.0646(19) 0.0426(15) 0.0288(15) 0.0210(14)
O3 0.0361(13) 0.0180(10) 0.0359(13) 0.0104(9) 0.0116(11) 0.0119(9)
O4 0.0568(17) 0.0249(12) 0.0496(16) 0.0137(11) 0.0003(13) 0.0191(12)
O5 0.106(3) 0.0343(15) 0.0538(19) 0.0020(14) -0.0135(19) 0.0341(17)
O6 0.0459(14) 0.0176(11) 0.0432(14) 0.0105(10) 0.0147(12) 0.0158(10)
N1 0.0395(17) 0.0329(15) 0.0412(17) 0.0204(13) 0.0208(14) 0.0206(13)
N2 0.0457(18) 0.0416(16) 0.0374(16) 0.0216(13) 0.0262(14) 0.0287(14)
N3 0.0380(17) 0.0417(17) 0.0356(16) 0.0204(13) 0.0175(14) 0.0116(14)
N4 0.0393(16) 0.0239(14) 0.0362(16) 0.0154(12) 0.0149(14) 0.0117(12)
N5 0.076(3) 0.0364(18) 0.040(2) 0.0141(15) -0.0097(18) -0.0006(17)
C1 0.040(2) 0.046(2) 0.053(2) 0.0274(19) 0.0193(19) 0.0241(18)
C2 0.038(2) 0.064(3) 0.072(3) 0.033(2) 0.029(2) 0.030(2)
C3 0.040(2) 0.049(2) 0.053(2) 0.0249(19) 0.0260(19) 0.0186(18)
C4 0.0352(19) 0.0271(16) 0.0345(19) 0.0114(14) 0.0156(15) 0.0128(14)
C5 0.0376(19) 0.0338(18) 0.0373(19) 0.0144(15) 0.0203(16) 0.0201(15)
C6 0.053(2) 0.045(2) 0.049(2) 0.0266(18) 0.036(2) 0.0292(19)
C7 0.046(2) 0.0344(18) 0.0280(18) 0.0134(14) 0.0227(16) 0.0165(16)
C8 0.044(2) 0.043(2) 0.038(2) 0.0203(16) 0.0255(18) 0.0158(17)
C9 0.044(2) 0.043(2) 0.036(2) 0.0177(16) 0.0196(17) 0.0183(17)
C10 0.045(2) 0.0284(17) 0.0258(17) 0.0095(14) 0.0160(16) 0.0125(15)
C11 0.045(2) 0.0292(17) 0.0295(18) 0.0118(14) 0.0179(17) 0.0108(16)
C12 0.042(2) 0.0242(16) 0.0287(18) 0.0095(13) 0.0147(15) 0.0102(14)
C13 0.038(2) 0.039(2) 0.051(2) 0.0177(18) 0.0215(18) 0.0127(17)
C14 0.040(2) 0.049(2) 0.059(3) 0.025(2) 0.018(2) 0.0233(18)
C15 0.047(2) 0.0348(19) 0.048(2) 0.0245(17) 0.0182(19) 0.0191(17)
C16 0.0353(19) 0.0294(17) 0.0305(18) 0.0137(14) 0.0125(15) 0.0127(14)
C17 0.0355(19) 0.0204(15) 0.0354(19) 0.0124(14) 0.0179(16) 0.0130(14)
C18 0.0295(17) 0.0204(15) 0.0317(18) 0.0095(13) 0.0153(15) 0.0094(13)
C19 0.0308(17) 0.0216(15) 0.0306(17) 0.0079(13) 0.0092(14) 0.0107(13)
C20 0.0332(18) 0.0185(14) 0.0356(19) 0.0095(13) 0.0158(15) 0.0110(13)
C21 0.0380(19) 0.0181(15) 0.0360(19) 0.0040(13) 0.0151(16) 0.0056(14)
C22 0.040(2) 0.0306(18) 0.0294(18) 0.0093(14) 0.0113(16) 0.0070(15)
C23 0.0373(19) 0.0276(17) 0.0320(19) 0.0135(14) 0.0121(16) 0.0117(15)
C24 0.042(2) 0.0225(16) 0.037(2) 0.0076(14) 0.0143(17) 0.0138(15)
O1W 0.0480(16) 0.0562(17) 0.0420(15) 0.0013(13) 0.0067(13) 0.0315(14)
O2W 0.082(8) 0.112(10) 0.099(9) 0.012(7) 0.011(7) 0.030(7)

loop_
_atom_type_symbol
_atom_type_description
_atom_type_scat_dispersion_real
_atom_type_scat_dispersion_imag
_atom_type_scat_source
C C 0.0033 0.0016 'International Tables Vol C Tables 4.2.6.8 and 6.1.1.4'
H H 0.0000 0.0000 'International Tables Vol C Tables 4.2.6.8 and 6.1.1.4'
N N 0.0061 0.0033 'International Tables Vol C Tables 4.2.6.8 and 6.1.1.4'
O O 0.0106 0.0060 'International Tables Vol C Tables 4.2.6.8 and 6.1.1.4'
S S 0.1246 0.1234 'International Tables Vol C Tables 4.2.6.8 and 6.1.1.4'
Cu Cu 0.3201 1.2651 'International Tables Vol C Tables 4.2.6.8 and 6.1.1.4'

loop_
_geom_angle_atom_site_label_1
_geom_angle_atom_site_label_2
_geom_angle_atom_site_label_3
_geom_angle
_geom_angle_site_symmetry_1
_geom_angle_site_symmetry_3
O6 Cu1 O3 154.92(10) 1_565 .
O6 Cu1 N1 94.24(10) 1_565 .
O3 Cu1 N1 87.66(10) . .
O6 Cu1 N4 92.69(10) 1_565 1_564
O3 Cu1 N4 93.06(10) . 1_564
N1 Cu1 N4 161.99(12) . 1_564
O6 Cu1 O4 96.67(9) 1_565 .
O3 Cu1 O4 58.44(9) . .
N1 Cu1 O4 99.52(11) . .
N4 Cu1 O4 96.15(11) 1_564 .
C10 S1 C7 90.70(16) . .
C17 O3 Cu1 99.18(18) . .
C17 O4 Cu1 80.1(2) . .
C24 O6 Cu1 129.6(2) . 1_545
C1 N1 C5 117.7(3) . .
C1 N1 Cu1 122.1(2) . .
C5 N1 Cu1 120.1(2) . .
C6 N2 C4 126.1(3) . .
C6 N2 H2 116.9 . .
C4 N2 H2 116.9 . .
C11 N3 C12 127.0(3) . .
C11 N3 H3 116.5 . .
C12 N3 H3 116.5 . .
C15 N4 C16 119.2(3) . .
C15 N4 Cu1 120.6(2) . 1_546
C16 N4 Cu1 120.2(2) . 1_546
C22 N5 H5A 120.0 . .
C22 N5 H5B 120.0 . .
H5A N5 H5B 120.0 . .
N1 C1 C2 122.4(3) . .
N1 C1 H1 118.8 . .
C2 C1 H1 118.8 . .
C1 C2 C3 120.2(4) . .
C1 C2 H2A 119.9 . .
C3 C2 H2A 119.9 . .
C2 C3 C4 118.2(3) . .
C2 C3 H3A 120.9 . .
C4 C3 H3A 120.9 . .
C5 C4 C3 118.4(3) . .
C5 C4 N2 117.2(3) . .
C3 C4 N2 124.4(3) . .
N1 C5 C4 123.1(3) . .
N1 C5 H5 118.5 . .
C4 C5 H5 118.5 . .
O1 C6 N2 123.2(3) . .
O1 C6 C7 120.4(3) . .
N2 C6 C7 116.2(3) . .
C8 C7 C6 130.2(3) . .
C8 C7 S1 111.9(3) . .
C6 C7 S1 117.5(3) . .
C7 C8 C9 113.0(3) . .
C7 C8 H8 123.5 . .
C9 C8 H8 123.5 . .
C10 C9 C8 112.1(3) . .
C10 C9 H9 124.0 . .
C8 C9 H9 124.0 . .
C9 C10 C11 132.6(3) . .
C9 C10 S1 112.3(3) . .
C11 C10 S1 115.1(3) . .
O2 C11 N3 123.2(3) . .
O2 C11 C10 120.2(3) . .
N3 C11 C10 116.6(3) . .
C13 C12 C16 118.4(3) . .
C13 C12 N3 118.3(3) . .
C16 C12 N3 123.3(3) . .
C14 C13 C12 119.1(3) . .
C14 C13 H13 120.5 . .
C12 C13 H13 120.5 . .
C15 C14 C13 119.7(3) . .
C15 C14 H14 120.1 . .
C13 C14 H14 120.1 . .
N4 C15 C14 121.8(3) . .
N4 C15 H15 119.1 . .
C14 C15 H15 119.1 . .
N4 C16 C12 121.8(3) . .
N4 C16 H16 119.1 . .
C12 C16 H16 119.1 . .
O4 C17 O3 121.0(3) . .
O4 C17 C18 120.5(3) . .
O3 C17 C18 118.4(3) . .
C23 C18 C19 120.7(3) . .
C23 C18 C17 118.3(3) . .
C19 C18 C17 120.8(3) . .
C18 C19 C20 119.0(3) . .
C18 C19 H19 120.5 . .
C20 C19 H19 120.5 . .
C21 C20 C19 119.7(3) . .
C21 C20 C24 120.4(3) . .
C19 C20 C24 119.9(3) . .
C20 C21 C22 121.4(3) . .
C20 C21 H21 119.3 . .
C22 C21 H21 119.3 . .
N5 C22 C21 121.6(3) . .
N5 C22 C23 120.0(3) . .
C21 C22 C23 118.1(3) . .
C18 C23 C22 121.0(3) . .
C18 C23 H23 119.5 . .
C22 C23 H23 119.5 . .
O5 C24 O6 124.5(3) . .
O5 C24 C20 120.7(3) . .
O6 C24 C20 114.7(3) . .
H1A O1W H1B 109.6 . .
H2B O2W H2C 110.2 . .

loop_
_geom_bond_atom_site_label_1
_geom_bond_atom_site_label_2
_geom_bond_distance
_geom_bond_site_symmetry_2
Cu1 O6 1.922(2) 1_565
Cu1 O3 1.990(2) .
Cu1 N1 2.017(3) .
Cu1 N4 2.025(3) 1_564
Cu1 O4 2.438(3) .
S1 C10 1.716(4) .
S1 C7 1.720(3) .
O1 C6 1.212(4) .
O2 C11 1.213(4) .
O3 C17 1.288(4) .
O4 C17 1.235(4) .
O5 C24 1.234(4) .
O6 C24 1.269(4) .
N1 C1 1.338(4) .
N1 C5 1.342(4) .
N2 C6 1.345(4) .
N2 C4 1.415(4) .
N2 H2 0.8600 .
N3 C11 1.360(4) .
N3 C12 1.414(4) .
N3 H3 0.8600 .
N4 C15 1.333(5) .
N4 C16 1.347(4) .
N5 C22 1.389(5) .
N5 H5A 0.8600 .
N5 H5B 0.8600 .
C1 C2 1.365(5) .
C1 H1 0.9300 .
C2 C3 1.377(5) .
C2 H2A 0.9300 .
C3 C4 1.385(5) .
C3 H3A 0.9300 .
C4 C5 1.381(4) .
C5 H5 0.9300 .
C6 C7 1.486(5) .
C7 C8 1.355(5) .
C8 C9 1.405(5) .
C8 H8 0.9300 .
C9 C10 1.360(5) .
C9 H9 0.9300 .
C10 C11 1.484(4) .
C12 C13 1.384(5) .
C12 C16 1.387(5) .
C13 C14 1.376(5) .
C13 H13 0.9300 .
C14 C15 1.371(5) .
C14 H14 0.9300 .
C15 H15 0.9300 .
C16 H16 0.9300 .
C17 C18 1.505(4) .
C18 C23 1.375(5) .
C18 C19 1.388(4) .
C19 C20 1.397(4) .
C19 H19 0.9300 .
C20 C21 1.383(5) .
C20 C24 1.511(4) .
C21 C22 1.391(5) .
C21 H21 0.9300 .
C22 C23 1.393(5) .
C23 H23 0.9300 .
O1W H1A 0.9132 .
O1W H1B 0.9284 .
O2W H2B 0.8963 .
O2W H2C 0.8974 .

loop_
_geom_hbond_atom_site_label_D
_geom_hbond_atom_site_label_H
_geom_hbond_atom_site_label_A
_geom_hbond_distance_DH
_geom_hbond_distance_HA
_geom_hbond_distance_DA
_geom_hbond_angle_DHA
_geom_hbond_site_symmetry_A
O1W H1A O3 0.91 1.89 2.762(3) 160 .
O1W H1B O5 0.93 1.91 2.801(4) 159 2_655
O2W H2B O5 0.90 1.70 2.595(3) 176 1_565
N2 H2 O1W 0.86 2.02 2.831(4) 158 2_655
N5 H5A O2 0.86 2.17 3.025(4) 175 2_545
N5 H5B O4 0.86 2.23 2.949(4) 142 2_554

loop_
_geom_torsion_atom_site_label_1
_geom_torsion_atom_site_label_2
_geom_torsion_atom_site_label_3
_geom_torsion_atom_site_label_4
_geom_torsion
_geom_torsion_site_symmetry_1
C5 N1 C1 C2 -0.7(6) .
Cu1 N1 C1 C2 178.2(3) .
N1 C1 C2 C3 0.4(7) .
C1 C2 C3 C4 0.1(6) .
C2 C3 C4 C5 -0.3(6) .
C2 C3 C4 N2 -178.4(4) .
C6 N2 C4 C5 161.7(4) .
C6 N2 C4 C3 -20.2(6) .
C1 N1 C5 C4 0.4(5) .
Cu1 N1 C5 C4 -178.5(3) .
C3 C4 C5 N1 0.1(5) .
N2 C4 C5 N1 178.3(3) .
C4 N2 C6 O1 -4.5(7) .
C4 N2 C6 C7 -179.3(3) .
O1 C6 C7 C8 -137.3(5) .
N2 C6 C7 C8 37.6(6) .
O1 C6 C7 S1 34.8(5) .
N2 C6 C7 S1 -150.2(3) .
C10 S1 C7 C8 -0.4(3) .
C10 S1 C7 C6 -173.9(3) .
C6 C7 C8 C9 172.7(4) .
S1 C7 C8 C9 0.1(4) .
C7 C8 C9 C10 0.3(5) .
C8 C9 C10 C11 179.7(4) .
C8 C9 C10 S1 -0.6(4) .
C7 S1 C10 C9 0.5(3) .
C7 S1 C10 C11 -179.7(3) .
C12 N3 C11 O2 -4.2(6) .
C12 N3 C11 C10 176.4(3) .
C9 C10 C11 O2 -172.7(4) .
S1 C10 C11 O2 7.5(5) .
C9 C10 C11 N3 6.8(6) .
S1 C10 C11 N3 -173.0(3) .
C11 N3 C12 C13 175.1(3) .
C11 N3 C12 C16 -5.7(5) .
C16 C12 C13 C14 0.2(5) .
N3 C12 C13 C14 179.5(3) .
C12 C13 C14 C15 0.0(6) .
C16 N4 C15 C14 0.3(5) .
Cu1 N4 C15 C14 179.4(3) 1_546
C13 C14 C15 N4 -0.3(6) .
C15 N4 C16 C12 -0.1(5) .
Cu1 N4 C16 C12 -179.2(2) 1_546
C13 C12 C16 N4 -0.2(5) .
N3 C12 C16 N4 -179.5(3) .
Cu1 O4 C17 O3 -10.2(3) .
Cu1 O4 C17 C18 167.4(3) .
Cu1 O3 C17 O4 12.5(3) .
Cu1 O3 C17 C18 -165.1(2) .
O4 C17 C18 C23 6.2(5) .
O3 C17 C18 C23 -176.2(3) .
O4 C17 C18 C19 -168.9(3) .
O3 C17 C18 C19 8.7(4) .
C23 C18 C19 C20 1.0(5) .
C17 C18 C19 C20 175.9(3) .
C18 C19 C20 C21 -0.7(5) .
C18 C19 C20 C24 177.0(3) .
C19 C20 C21 C22 0.0(5) .
C24 C20 C21 C22 -177.7(3) .
C20 C21 C22 N5 -174.0(3) .
C20 C21 C22 C23 0.5(5) .
C19 C18 C23 C22 -0.5(5) .
C17 C18 C23 C22 -175.6(3) .
N5 C22 C23 C18 174.3(3) .
C21 C22 C23 C18 -0.3(5) .
Cu1 O6 C24 O5 -21.3(5) 1_545
Cu1 O6 C24 C20 158.0(2) 1_545
C21 C20 C24 O5 -171.0(4) .
C19 C20 C24 O5 11.2(5) .
C21 C20 C24 O6 9.6(5) .
C19 C20 C24 O6 -168.2(3) .
